data_7027099
loop_
_publ_author_name
'Apperley, David C.'
'Clegg, William'
'Coles, Simon'
'Coyle, Joanne L.'
'Martin, Noreen'
'Maubert, Beatrice'
'McKee, Vickie'
'Nelson, Jane'

_publ_section_title
;
 Kinetically inert cryptate systems: solid state and solution NMR
 studies&#x200A;&#x2020;
;
_journal_issue 2
_journal_name_full 'Journal of the Chemical Society, Dalton Transactions'
_journal_page_first 229
_journal_paper_doi 10.1039/a806791k
_journal_year 1999
_chemical_formula_sum 'C18 H30 Cl2 Hg N8 O8'
_chemical_formula_weight 757.99
_chemical_name_systematic
; 
 ? 
;
_space_group_IT_number 173
_symmetry_cell_setting hexagonal
_symmetry_space_group_name_Hall 'P 6c'
_symmetry_space_group_name_H-M 'P 63'
_atom_sites_solution_hydrogens geom
_atom_sites_solution_primary direct
_atom_sites_solution_secondary difmap
_audit_creation_method SHELXL-97
_cell_angle_alpha 90.00
_cell_angle_beta 90.00
_cell_angle_gamma 120.00
_cell_formula_units_Z 2
_cell_length_a 8.94820(10)
_cell_length_b 8.94820(10)
_cell_length_c 18.37580(10)
_cell_measurement_reflns_used 102
_cell_measurement_temperature 163(2)
_cell_measurement_theta_max 28
_cell_measurement_theta_min 2
_cell_volume 1274.23(2)
_computing_cell_refinement 'Siemens XSCANS'
_computing_data_reduction 'Siemens XSCANS'
_computing_molecular_graphics SHELXTL
_computing_publication_material 'SHELXL-97 (Sheldrick, 1997)'
_computing_structure_refinement 'SHELXL-97 (Sheldrick, 1997)'
_computing_structure_solution 'SHELXS-97 (Sheldrick, 1990)'
_diffrn_ambient_temperature 163(2)
_diffrn_measured_fraction_theta_full 0.870
_diffrn_measured_fraction_theta_max 0.870
_diffrn_radiation_monochromator graphite
_diffrn_radiation_source synchrotron
_diffrn_radiation_wavelength 0.68790
_diffrn_reflns_av_R_equivalents 0.0718
_diffrn_reflns_av_sigmaI/netI 0.0670
_diffrn_reflns_limit_h_max 2
_diffrn_reflns_limit_h_min -11
_diffrn_reflns_limit_k_max 11
_diffrn_reflns_limit_k_min -7
_diffrn_reflns_limit_l_max 18
_diffrn_reflns_limit_l_min -20
_diffrn_reflns_number 4494
_diffrn_reflns_theta_full 27.26
_diffrn_reflns_theta_max 27.26
_diffrn_reflns_theta_min 2.54
_exptl_absorpt_coefficient_mu 6.309
_exptl_absorpt_correction_type none
_exptl_crystal_colour colourless
_exptl_crystal_density_diffrn 1.976
_exptl_crystal_density_method 'not measured'
_exptl_crystal_description 'hexagonal plate'
_exptl_crystal_F_000 744
_exptl_crystal_size_max 0.16
_exptl_crystal_size_mid 0.12
_exptl_crystal_size_min 0.05
_refine_diff_density_max 1.689
_refine_diff_density_min -0.831
_refine_diff_density_rms 0.236
_refine_ls_abs_structure_details 'Flack H D (1983), Acta Cryst. A39, 876-881'
_refine_ls_abs_structure_Flack 0.02(2)
_refine_ls_extinction_method none
_refine_ls_goodness_of_fit_ref 1.049
_refine_ls_hydrogen_treatment mixed
_refine_ls_matrix_type full
_refine_ls_number_parameters 112
_refine_ls_number_reflns 1724
_refine_ls_number_restraints 1
_refine_ls_restrained_S_all 1.049
_refine_ls_R_factor_all 0.0484
_refine_ls_R_factor_gt 0.0471
_refine_ls_shift/su_max 0.000
_refine_ls_shift/su_mean 0.000
_refine_ls_structure_factor_coef Fsqd
_refine_ls_weighting_details 'w=1/[\s^2^(Fo^2^)+(0.0852P)^2^+1.4770P] where P=(Fo^2^+2Fc^2^)/3'
_refine_ls_weighting_scheme calc
_refine_ls_wR_factor_gt 0.1232
_refine_ls_wR_factor_ref 0.1243
_reflns_number_gt 1636
_reflns_number_total 1724
_reflns_threshold_expression >2sigma(I)
_cod_data_source_file 806791Ksup1.cif
_cod_data_source_block qub1
_cod_depositor_comments
;
The following automatic conversions were performed:

'_refine_ls_weighting_scheme' value 'calc
w=1/[\s^2^(Fo^2^)+(0.0852P)^2^+1.4770P] where P=(Fo^2^+2Fc^2^)/3' was
changed to 'calc'. New tag '_refine_ls_weighting_details' was
created. The value of the new tag was set to
'w=1/[\s^2^(Fo^2^)+(0.0852P)^2^+1.4770P] where P=(Fo^2^+2Fc^2^)/3'.

Automatic conversion script
Id: cif_fix_values 3143 2015-03-26 13:38:13Z robertas 
;
_cod_original_sg_symbol_H-M 'P 6(3)'
_cod_database_code 7027099

loop_
_symmetry_equiv_pos_as_xyz
'x, y, z'
'-y, x-y, z'
'-x+y, -x, z'
'-x, -y, z+1/2'
'y, -x+y, z+1/2'
'x-y, x, z+1/2'

loop_
_atom_site_label
_atom_site_type_symbol
_atom_site_fract_x
_atom_site_fract_y
_atom_site_fract_z
_atom_site_U_iso_or_equiv
_atom_site_adp_type
_atom_site_occupancy
_atom_site_calc_flag
_atom_site_refinement_flags
Hg Hg 0.3333 0.6667 0.41515(7) 0.0218(2) Uani 1 d S
N1 N 0.3333 0.6667 0.577(2) 0.031(7) Uani 1 d S
C1 C 0.2248(14) 0.7337(15) 0.6021(6) 0.034(2) Uani 1 d .
H1A H 0.2653 0.7884 0.6504 0.041 Uiso 1 calc R
H1B H 0.1049 0.6374 0.6076 0.041 Uiso 1 calc R
C2 C 0.2276(16) 0.8661(15) 0.5488(7) 0.041(2) Uani 1 d .
H2A H 0.1439 0.9013 0.5646 0.049 Uiso 1 calc R
H2B H 0.3439 0.9699 0.5482 0.049 Uiso 1 calc R
N11 N 0.1840(9) 0.7935(9) 0.4772(5) 0.0253(15) Uani 1 d .
C3 C 0.0419(14) 0.7626(14) 0.4481(6) 0.033(2) Uani 1 d .
H3 H -0.0304 0.7983 0.4709 0.040 Uiso 1 calc R
C4 C -0.0073(10) 0.6695(11) 0.3775(5) 0.0199(14) Uani 1 d .
H4 H -0.1084 0.6529 0.3534 0.024 Uiso 1 calc R
N12 N 0.0782(11) 0.6143(11) 0.3499(5) 0.0329(18) Uani 1 d .
C5 C 0.0300(10) 0.5255(11) 0.2793(6) 0.030(2) Uani 1 d .
H5A H -0.0855 0.5046 0.2648 0.036 Uiso 1 calc R
H5B H 0.0242 0.4124 0.2835 0.036 Uiso 1 calc R
C6 C 0.1627(17) 0.6350(18) 0.2211(10) 0.056(4) Uani 1 d .
H6A H 0.1298 0.5739 0.1738 0.067 Uiso 1 calc R
H6B H 0.1652 0.7462 0.2154 0.067 Uiso 1 calc R
N2 N 0.3333 0.6667 0.2426(16) 0.019(5) Uani 1 d S
Cl1 Cl 0.6667 0.3333 0.5109(3) 0.0328(11) Uani 1 d S
O11 O 0.6667 0.3333 0.4323(13) 0.071(9) Uani 1 d S
O12 O 0.5049(12) 0.3057(11) 0.5372(8) 0.072(3) Uani 1 d .
Cl2 Cl 0.0000 0.0000 0.2542(3) 0.0267(8) Uani 1 d S
O21 O 0.0000 0.0000 0.3331(9) 0.041(4) Uani 1 d S
O22 O -0.0701(11) 0.1016(12) 0.2289(5) 0.050(2) Uani 1 d .

loop_
_atom_site_aniso_label
_atom_site_aniso_U_11
_atom_site_aniso_U_22
_atom_site_aniso_U_33
_atom_site_aniso_U_23
_atom_site_aniso_U_13
_atom_site_aniso_U_12
Hg 0.0177(2) 0.0177(2) 0.0300(4) 0.000 0.000 0.00885(10)
N1 0.029(8) 0.029(8) 0.035(17) 0.000 0.000 0.014(4)
C1 0.049(6) 0.061(7) 0.008(6) -0.001(5) -0.002(4) 0.040(6)
C2 0.046(6) 0.045(5) 0.041(8) -0.001(5) 0.008(5) 0.029(5)
N11 0.033(4) 0.026(3) 0.022(5) 0.006(3) 0.007(3) 0.018(3)
C3 0.048(6) 0.036(5) 0.031(6) 0.017(4) 0.017(5) 0.033(5)
C4 0.016(3) 0.016(3) 0.028(4) 0.008(3) 0.000(3) 0.008(3)
N12 0.034(4) 0.032(4) 0.035(5) -0.006(4) -0.008(4) 0.018(3)
C5 0.016(3) 0.030(4) 0.033(6) -0.002(4) -0.005(3) 0.003(3)
C6 0.038(6) 0.049(7) 0.070(12) 0.007(7) -0.009(6) 0.013(5)
N2 0.021(7) 0.021(7) 0.016(13) 0.000 0.000 0.010(4)
Cl1 0.0289(14) 0.0289(14) 0.041(4) 0.000 0.000 0.0144(7)
O11 0.087(10) 0.087(10) 0.04(3) 0.000 0.000 0.044(5)
O12 0.045(5) 0.060(6) 0.111(10) -0.009(6) -0.013(5) 0.025(4)
Cl2 0.0238(10) 0.0238(10) 0.032(3) 0.000 0.000 0.0119(5)
O21 0.040(4) 0.040(4) 0.044(12) 0.000 0.000 0.020(2)
O22 0.050(5) 0.059(5) 0.057(7) 0.004(4) -0.001(4) 0.039(4)

loop_
_atom_type_symbol
_atom_type_description
_atom_type_scat_dispersion_real
_atom_type_scat_dispersion_imag
_atom_type_scat_source
C C 0.0033 0.0016 'International Tables Vol C Tables 4.2.6.8 and 6.1.1.4'
H H 0.0000 0.0000 'International Tables Vol C Tables 4.2.6.8 and 6.1.1.4'
N N 0.0061 0.0033 'International Tables Vol C Tables 4.2.6.8 and 6.1.1.4'
O O 0.0106 0.0060 'International Tables Vol C Tables 4.2.6.8 and 6.1.1.4'
Cl Cl 0.1484 0.1585 'International Tables Vol C Tables 4.2.6.8 and 6.1.1.4'
Hg Hg -2.3894 9.2266 'International Tables Vol C Tables 4.2.6.8 and 6.1.1.4'

loop_
_geom_angle_atom_site_label_1
_geom_angle_atom_site_label_2
_geom_angle_atom_site_label_3
_geom_angle
_geom_angle_site_symmetry_1
_geom_angle_site_symmetry_3
_geom_angle_publ_flag
N12 Hg N12 97.3(3) . 3_565 y
N12 Hg N12 97.3(3) . 2_665 ?
N12 Hg N12 97.3(3) 3_565 2_665 ?
N12 Hg N11 68.6(3) . . y
N12 Hg N11 96.9(3) 3_565 . y
N12 Hg N11 161.1(3) 2_665 . ?
N12 Hg N11 161.1(3) . 3_565 y
N12 Hg N11 68.6(3) 3_565 3_565 ?
N12 Hg N11 96.9(3) 2_665 3_565 ?
N11 Hg N11 99.7(2) . 3_565 y
N12 Hg N11 96.9(3) . 2_665 ?
N12 Hg N11 161.1(2) 3_565 2_665 ?
N12 Hg N11 68.6(3) 2_665 2_665 ?
N11 Hg N11 99.7(2) . 2_665 ?
N11 Hg N11 99.7(2) 3_565 2_665 ?
C1 N1 C1 110.6(14) . 3_565 ?
C1 N1 C1 110.6(14) . 2_665 ?
C1 N1 C1 110.6(14) 3_565 2_665 ?
N1 C1 C2 111.5(14) . . ?
N11 C2 C1 110.0(9) . . ?
C3 N11 C2 120.0(9) . . ?
C3 N11 Hg 115.1(7) . . ?
C2 N11 Hg 123.7(6) . . ?
N11 C3 C4 118.2(8) . . ?
N12 C4 C3 121.7(8) . . ?
C4 N12 C5 121.1(8) . . ?
C4 N12 Hg 116.3(7) . . ?
C5 N12 Hg 122.6(6) . . ?
N12 C5 C6 110.3(9) . . ?
N2 C6 C5 109.6(14) . . ?
C6 N2 C6 113.0(12) . 3_565 ?
C6 N2 C6 113.0(12) . 2_665 ?
C6 N2 C6 113.0(12) 3_565 2_665 ?
O12 Cl1 O12 109.1(6) 2_655 3_665 ?
O12 Cl1 O12 109.1(6) 2_655 . ?
O12 Cl1 O12 109.1(6) 3_665 . ?
O12 Cl1 O11 109.8(6) 2_655 . ?
O12 Cl1 O11 109.8(6) 3_665 . ?
O12 Cl1 O11 109.8(6) . . ?
O22 Cl2 O22 109.8(5) 2 3 ?
O22 Cl2 O22 109.8(5) 2 . ?
O22 Cl2 O22 109.8(4) 3 . ?
O22 Cl2 O21 109.1(5) 2 . ?
O22 Cl2 O21 109.1(5) 3 . ?
O22 Cl2 O21 109.1(5) . . ?

loop_
_geom_bond_atom_site_label_1
_geom_bond_atom_site_label_2
_geom_bond_distance
_geom_bond_site_symmetry_2
_geom_bond_publ_flag
Hg N12 2.409(8) . y
Hg N12 2.409(8) 3_565 ?
Hg N12 2.409(8) 2_665 ?
Hg N11 2.427(7) . y
Hg N11 2.427(7) 3_565 ?
Hg N11 2.427(7) 2_665 ?
N1 C1 1.447(15) . y
N1 C1 1.447(15) 3_565 ?
N1 C1 1.447(15) 2_665 ?
C1 C2 1.528(15) . y
C2 N11 1.432(15) . y
N11 C3 1.276(13) . y
C3 C4 1.484(13) . y
C4 N12 1.211(12) . y
N12 C5 1.469(13) . y
C5 C6 1.532(18) . y
C6 N2 1.462(16) . y
N2 C6 1.462(16) 3_565 ?
N2 C6 1.462(16) 2_665 ?
Cl1 O12 1.425(11) 2_655 ?
Cl1 O12 1.425(11) 3_665 ?
Cl1 O12 1.425(11) . ?
Cl1 O11 1.45(3) . ?
Cl2 O22 1.416(8) 2 ?
Cl2 O22 1.416(8) 3 ?
Cl2 O22 1.416(8) . ?
Cl2 O21 1.451(17) . ?

loop_
_geom_torsion_atom_site_label_1
_geom_torsion_atom_site_label_2
_geom_torsion_atom_site_label_3
_geom_torsion_atom_site_label_4
_geom_torsion
_geom_torsion_publ_flag
N11 C3 C4 N12 4.5(12) y
